data_7244112
loop_
_publ_author_name
'Zhu, Juan'
'Liu, Zhao-Yang'
'Li, Shuang-bao'
'Huang, He'
'Jiang, Bao-Xu'
'Zhang, Yu-Teng'

_publ_section_title
;
 Stepwise synthesis of Zr-based metal--organic frameworks: incorporating a
 trinuclear zirconocene-based metallo-pyridine ligand
;
_journal_issue 3
_journal_name_full CrystEngComm
_journal_page_first 475
_journal_page_last 478
_journal_paper_doi 10.1039/D1CE01418H
_journal_volume 24
_journal_year 2022
_chemical_formula_moiety 'C66 H60 Cl2 Co N6 O20 Zr6, 4(C4 H9 N O), 2(Cl)'
_chemical_formula_sum 'C82 H96 Cl4 Co N10 O24 Zr6'
_chemical_formula_weight 2353.73
_chemical_name_systematic ZrMOF-Co
_space_group_crystal_system triclinic
_space_group_IT_number 2
_space_group_name_Hall '-P 1'
_space_group_name_H-M_alt 'P -1'
_atom_sites_solution_hydrogens mixed
_atom_sites_solution_primary iterative
_audit_creation_date 2021-10-23
_audit_creation_method
;
Olex2 1.2
(compiled 2018.05.29 svn.r3508 for OlexSys, GUI svn.r5506)
;
_audit_update_record
;
2021-11-24 deposited with the CCDC.	2021-12-23 downloaded from the CCDC.
;
_cell_angle_alpha 82.236(2)
_cell_angle_beta 76.045(2)
_cell_angle_gamma 75.545(2)
_cell_formula_units_Z 1
_cell_length_a 11.3034(6)
_cell_length_b 12.7188(6)
_cell_length_c 21.9772(12)
_cell_measurement_reflns_used 8784
_cell_measurement_temperature 150(2)
_cell_measurement_theta_max 26.15
_cell_measurement_theta_min 2.23
_cell_volume 2959.8(3)
_computing_cell_refinement 'SAINT V8.40B (?, 2016)'
_computing_data_reduction 'SAINT V8.40B (?, 2016)'
_computing_molecular_graphics 'Olex2 (Dolomanov et al., 2009)'
_computing_publication_material 'Olex2 (Dolomanov et al., 2009)'
_computing_structure_refinement 'ShelXL (Sheldrick, 2015)'
_computing_structure_solution 'olex2.solve (Bourhis et al., 2015)'
_diffrn_ambient_temperature 150.0
_diffrn_measured_fraction_theta_full 0.997
_diffrn_measured_fraction_theta_max 0.996
_diffrn_measurement_device_type 'Bruker APEX-II CCD'
_diffrn_measurement_method '\f and \w scans'
_diffrn_radiation_type MoK\a
_diffrn_radiation_wavelength 0.71073
_diffrn_reflns_av_R_equivalents 0.0976
_diffrn_reflns_av_unetI/netI 0.0505
_diffrn_reflns_Laue_measured_fraction_full 0.997
_diffrn_reflns_Laue_measured_fraction_max 0.996
_diffrn_reflns_limit_h_max 14
_diffrn_reflns_limit_h_min -14
_diffrn_reflns_limit_k_max 15
_diffrn_reflns_limit_k_min -15
_diffrn_reflns_limit_l_max 27
_diffrn_reflns_limit_l_min -27
_diffrn_reflns_number 91732
_diffrn_reflns_point_group_measured_fraction_full 0.997
_diffrn_reflns_point_group_measured_fraction_max 0.996
_diffrn_reflns_theta_full 25.242
_diffrn_reflns_theta_max 26.403
_diffrn_reflns_theta_min 2.226
_diffrn_standards_number 0
_exptl_absorpt_coefficient_mu 0.795
_exptl_absorpt_correction_T_max 0.0276
_exptl_absorpt_correction_T_min 0.0109
_exptl_absorpt_correction_type none
_exptl_absorpt_process_details
;
SADABS-2016/2 (Bruker,2016/2) was used for absorption correction.
wR2(int) was 0.0822 before and 0.0761 after correction.
The Ratio of minimum to maximum transmission is 0.3949.
The \l/2 correction factor is Not present.
;
_exptl_crystal_colour pink
_exptl_crystal_colour_primary pink
_exptl_crystal_density_diffrn 1.321
_exptl_crystal_description block
_exptl_crystal_F_000 1185
_exptl_crystal_size_max 0.19
_exptl_crystal_size_mid 0.18
_exptl_crystal_size_min 0.16
_refine_diff_density_max 0.830
_refine_diff_density_min -0.717
_refine_diff_density_rms 0.103
_refine_ls_extinction_method none
_refine_ls_goodness_of_fit_ref 1.022
_refine_ls_hydrogen_treatment mixed
_refine_ls_matrix_type full
_refine_ls_number_parameters 568
_refine_ls_number_reflns 12090
_refine_ls_number_restraints 0
_refine_ls_restrained_S_all 1.022
_refine_ls_R_factor_all 0.0720
_refine_ls_R_factor_gt 0.0526
_refine_ls_shift/su_max 0.001
_refine_ls_shift/su_mean 0.000
_refine_ls_structure_factor_coef Fsqd
_refine_ls_weighting_details 'w=1/[\s^2^(Fo^2^)+(0.0846P)^2^+3.4645P] where P=(Fo^2^+2Fc^2^)/3'
_refine_ls_weighting_scheme calc
_refine_ls_wR_factor_gt 0.1410
_refine_ls_wR_factor_ref 0.1565
_reflns_Friedel_coverage 0.000
_reflns_number_gt 9099
_reflns_number_total 12090
_reflns_threshold_expression 'I > 2\s(I)'
_cod_data_source_file d1ce01418h2.cif
_cod_data_source_block 2109221
_cod_depositor_comments 'Adding full bibliography for 7244112--7244113.cif.'
_cod_database_code 7244112
_shelx_shelxl_version_number 2017/1
_shelx_space_group_comment
;
The symmetry employed for this shelxl refinement is uniquely defined
by the following loop, which should always be used as a source of
symmetry information in preference to the above space-group names.
They are only intended as comments.
;
_shelx_estimated_absorpt_t_max 0.883
_shelx_estimated_absorpt_t_min 0.864
_olex2_refinement_description
;
1. Fixed Uiso
 At 1.2 times of:
  All C(H) groups
 At 1.5 times of:
  All C(H,H,H) groups
2.a Aromatic/amide H refined with riding coordinates:
 C11(H11), C15(H15), C14(H14), C13(H13), C12(H12), C25(H25), C26(H26),
 C27(H27), C24(H24), C21(H21), C20(H20), C19(H19), C18(H18), C5(H5), C1(H1A),
 C2(H2A), C3(H3A), C4(H4), C30(H30), C31(H31), C8(H8), C9(H9), C10(H10), C6(H6),
  C7(H7), C32(H32), C33(H33)
2.b Fitted hexagon refined as free rotating group:
 C25(N3,C26,C27,C23,C24), C17(C21,C20,N1,C19,C18)
2.c Idealised Me refined as rotating group:
 C40(H40A,H40B,H40C), C38(H38A,H38B,H38C), C41(H41A,H41B,H41C), C37(H37A,H37B,
 H37C), C36(H36A,H36B,H36C), C34(H34A,H34B,H34C)
;
_olex2_submission_special_instructions 'No special instructions were received'

loop_
_space_group_symop_operation_xyz
'x, y, z'
'-x, -y, -z'

loop_
_atom_site_label
_atom_site_type_symbol
_atom_site_fract_x
_atom_site_fract_y
_atom_site_fract_z
_atom_site_U_iso_or_equiv
_atom_site_adp_type
_atom_site_occupancy
_atom_site_site_symmetry_order
_atom_site_calc_flag
_atom_site_refinement_flags_posn
_atom_site_refinement_flags_adp
_atom_site_refinement_flags_occupancy
_atom_site_disorder_assembly
_atom_site_disorder_group
Zr2 Zr 0.39192(4) 0.48342(4) 0.14658(2) 0.03272(12) Uani 1 1 d . . . . .
Zr1 Zr 0.64788(4) 0.54178(4) 0.17344(2) 0.03267(12) Uani 1 1 d . . . . .
Zr3 Zr 0.40135(5) 0.74267(4) 0.15225(2) 0.03627(13) Uani 1 1 d . . . . .
Co1 Co 0.500000 1.000000 0.500000 0.03172(19) Uani 1 2 d S T P . .
Cl2 Cl 0.27357(11) 1.03950(10) 0.52641(5) 0.0399(3) Uani 1 1 d . . . . .
O2 O 0.3668(3) 0.6372(3) 0.09524(16) 0.0377(7) Uani 1 1 d . . . . .
O5 O 0.6120(3) 0.6408(3) 0.25524(15) 0.0376(7) Uani 1 1 d . . . . .
O10 O 0.6044(3) 0.4134(3) 0.24825(15) 0.0376(7) Uani 1 1 d . . . . .
O3 O 0.5898(3) 0.4542(3) 0.11464(16) 0.0355(7) Uani 1 1 d . . . . .
O1 O 0.5994(4) 0.6940(3) 0.12218(16) 0.0371(7) Uani 1 1 d . . . . .
O9 O 0.4335(3) 0.3738(3) 0.22958(15) 0.0402(8) Uani 1 1 d . . . . .
O4 O 0.4543(3) 0.5847(2) 0.19239(14) 0.0336(7) Uani 1 1 d . . . . .
O8 O 0.2180(3) 0.5508(3) 0.21273(16) 0.0439(8) Uani 1 1 d . . . . .
O7 O 0.2240(3) 0.7243(3) 0.21650(17) 0.0461(8) Uani 1 1 d . . . . .
O6 O 0.4479(3) 0.7745(3) 0.23751(16) 0.0432(8) Uani 1 1 d . . . . .
N2 N 0.4935(4) 0.1382(3) 0.42499(18) 0.0404(9) Uani 1 1 d . . . . .
O11 O 0.7482(4) 0.8329(3) 0.0929(2) 0.0603(11) Uani 1 1 d . . . . .
N4 N 0.8499(5) 0.8351(4) -0.0064(2) 0.0547(12) Uani 1 1 d . . . . .
N5 N -0.2923(6) 1.0583(5) 0.2092(3) 0.0687(15) Uani 1 1 d . . . . .
C22 C 0.5275(5) 0.7244(4) 0.2692(2) 0.0371(10) Uani 1 1 d . . . . .
C16 C 0.1831(5) 0.6404(4) 0.2374(2) 0.0433(11) Uani 1 1 d . . . . .
C11 C 0.8594(5) 0.4538(5) 0.1066(3) 0.0498(13) Uani 1 1 d . . . . .
H11 H 0.860960 0.419294 0.070570 0.060 Uiso 1 1 calc R . . . .
C15 C 0.8618(5) 0.5612(5) 0.1079(3) 0.0536(14) Uani 1 1 d . . . . .
H15 H 0.864952 0.613443 0.072623 0.064 Uiso 1 1 calc R . . . .
C14 C 0.8588(5) 0.5809(5) 0.1690(3) 0.0577(15) Uani 1 1 d . . . . .
H14 H 0.859941 0.648251 0.182697 0.069 Uiso 1 1 calc R . . . .
C13 C 0.8540(5) 0.4842(6) 0.2063(3) 0.0583(16) Uani 1 1 d . . . . .
H13 H 0.851091 0.474013 0.250244 0.070 Uiso 1 1 calc R . . . .
C12 C 0.8541(5) 0.4041(5) 0.1684(3) 0.0542(14) Uani 1 1 d . . . . .
H12 H 0.851213 0.330414 0.181670 0.065 Uiso 1 1 calc R . . . .
C29 C 0.5062(5) 0.2878(4) 0.3197(2) 0.0384(10) Uani 1 1 d . . . . .
C28 C 0.5138(5) 0.3663(4) 0.2613(2) 0.0373(10) Uani 1 1 d . . . . .
C25 C 0.4043(3) 0.9120(3) 0.40047(17) 0.069(2) Uani 1 1 d . . . . .
H25 H 0.333398 0.968907 0.413371 0.083 Uiso 1 1 calc R . . . .
N3 N 0.5003(3) 0.8846(2) 0.43312(13) 0.0407(9) Uani 1 1 d G . . . .
C26 C 0.6040(3) 0.8013(3) 0.41425(13) 0.0400(11) Uani 1 1 d G . . . .
H26 H 0.669566 0.782587 0.436564 0.048 Uiso 1 1 calc R . . . .
C27 C 0.6117(3) 0.7455(2) 0.36274(14) 0.0423(11) Uani 1 1 d G . . . .
H27 H 0.682615 0.688599 0.349839 0.051 Uiso 1 1 calc R . . . .
C23 C 0.5158(3) 0.7729(3) 0.33009(13) 0.0388(10) Uani 1 1 d G . . . .
C24 C 0.4120(3) 0.8562(3) 0.34896(17) 0.0651(18) Uani 1 1 d G . . . .
H24 H 0.346447 0.874917 0.326643 0.078 Uiso 1 1 calc R . . . .
C40 C 0.9611(6) 0.8466(7) -0.0591(3) 0.077(2) Uani 1 1 d . . . . .
H40A H 0.937759 0.911763 -0.086875 0.115 Uiso 1 1 calc GR . . . .
H40B H 0.987254 0.782188 -0.083224 0.115 Uiso 1 1 calc GR . . . .
H40C H 1.030327 0.853338 -0.041406 0.115 Uiso 1 1 calc GR . . . .
C17 C 0.0818(3) 0.6486(3) 0.29577(15) 0.0518(13) Uani 1 1 d . . . . .
C21 C 0.0454(4) 0.7424(3) 0.3278(2) 0.0677(18) Uani 1 1 d G . . . .
H21 H 0.083767 0.802027 0.312220 0.081 Uiso 1 1 calc R . . . .
C20 C -0.0472(4) 0.7491(3) 0.3827(2) 0.086(2) Uani 1 1 d G . . . .
H20 H -0.072072 0.813221 0.404634 0.103 Uiso 1 1 calc R . . . .
N1 N -0.1034(4) 0.6619(4) 0.40556(16) 0.0809(18) Uani 1 1 d G . . . .
C19 C -0.0670(4) 0.5681(3) 0.37351(19) 0.0735(19) Uani 1 1 d G . . . .
H19 H -0.105374 0.508495 0.389118 0.088 Uiso 1 1 calc R . . . .
C18 C 0.0256(4) 0.5614(3) 0.31861(18) 0.0618(16) Uani 1 1 d G . . . .
H18 H 0.050466 0.497299 0.296703 0.074 Uiso 1 1 calc R . . . .
C39 C 0.8417(6) 0.8433(5) 0.0533(3) 0.0563(14) Uani 1 1 d . . . . .
C5 C 0.2276(5) 0.3856(4) 0.1340(3) 0.0467(12) Uani 1 1 d . . . . .
H5 H 0.151048 0.392710 0.164450 0.056 Uiso 1 1 calc R . . . .
C1 C 0.3370(5) 0.3051(4) 0.1363(3) 0.0466(12) Uani 1 1 d . . . . .
H1A H 0.347479 0.248505 0.168811 0.056 Uiso 1 1 calc R . . . .
C2 C 0.4281(5) 0.3220(4) 0.0825(3) 0.0446(12) Uani 1 1 d . . . . .
H2A H 0.510855 0.279011 0.071843 0.053 Uiso 1 1 calc R . . . .
C3 C 0.3740(5) 0.4152(4) 0.0469(2) 0.0444(12) Uani 1 1 d . . . . .
H3A H 0.414049 0.446182 0.007993 0.053 Uiso 1 1 calc R . . . .
C4 C 0.2506(5) 0.4533(4) 0.0795(3) 0.0494(13) Uani 1 1 d . . . . .
H4 H 0.192516 0.515025 0.066390 0.059 Uiso 1 1 calc R . . . .
C30 C 0.5950(6) 0.2636(5) 0.3547(3) 0.0592(16) Uani 1 1 d . . . . .
H30 H 0.663475 0.298164 0.343750 0.071 Uiso 1 1 calc R . . . .
C31 C 0.5853(6) 0.1885(5) 0.4065(3) 0.0564(16) Uani 1 1 d . . . . .
H31 H 0.649037 0.172563 0.429855 0.068 Uiso 1 1 calc R . . . .
C8 C 0.2442(6) 0.9247(4) 0.1423(3) 0.0568(15) Uani 1 1 d . . . . .
H8 H 0.163934 0.934613 0.169697 0.068 Uiso 1 1 calc R . . . .
C9 C 0.3502(6) 0.9499(4) 0.1537(3) 0.0531(14) Uani 1 1 d . . . . .
H9 H 0.353859 0.980045 0.190326 0.064 Uiso 1 1 calc R . . . .
C10 C 0.4483(6) 0.9239(4) 0.1032(3) 0.0536(14) Uani 1 1 d . . . . .
H10 H 0.531174 0.932249 0.098864 0.064 Uiso 1 1 calc R . . . .
C6 C 0.4031(7) 0.8825(4) 0.0592(3) 0.0585(16) Uani 1 1 d . . . . .
H6 H 0.450115 0.858487 0.019555 0.070 Uiso 1 1 calc R . . . .
C7 C 0.2769(6) 0.8828(4) 0.0841(3) 0.0571(16) Uani 1 1 d . . . . .
H7 H 0.223162 0.858603 0.064597 0.069 Uiso 1 1 calc R . . . .
C38 C 0.7430(7) 0.8196(6) -0.0280(3) 0.0703(19) Uani 1 1 d . . . . .
H38A H 0.673231 0.882996 -0.019338 0.106 Uiso 1 1 calc GR . . . .
H38B H 0.717476 0.754015 -0.005692 0.106 Uiso 1 1 calc GR . . . .
H38C H 0.766897 0.811372 -0.073279 0.106 Uiso 1 1 calc GR . . . .
C32 C 0.4019(6) 0.1699(7) 0.3935(3) 0.081(3) Uani 1 1 d . . . . .
H32 H 0.329142 0.141289 0.408406 0.097 Uiso 1 1 calc R . . . .
O12 O -0.1358(8) 1.1339(7) 0.2081(4) 0.146(3) Uani 1 1 d . . . . .
C41 C 0.9522(8) 0.8663(9) 0.0726(4) 0.097(3) Uani 1 1 d . . . . .
H41A H 0.927978 0.883136 0.116742 0.146 Uiso 1 1 calc GR . . . .
H41B H 0.978125 0.928486 0.046101 0.146 Uiso 1 1 calc GR . . . .
H41C H 1.021824 0.802084 0.067497 0.146 Uiso 1 1 calc GR . . . .
C33 C 0.4064(6) 0.2409(7) 0.3409(4) 0.080(2) Uani 1 1 d . . . . .
H33 H 0.339979 0.257644 0.319252 0.096 Uiso 1 1 calc R . . . .
C37 C -0.3256(9) 1.1302(7) 0.1570(4) 0.098(3) Uani 1 1 d . . . . .
H37A H -0.275729 1.185692 0.147415 0.147 Uiso 1 1 calc GR . . . .
H37B H -0.414657 1.165657 0.167654 0.147 Uiso 1 1 calc GR . . . .
H37C H -0.309052 1.088624 0.120282 0.147 Uiso 1 1 calc GR . . . .
C35 C -0.1978(10) 1.0618(8) 0.2319(4) 0.103(3) Uani 1 1 d . . . . .
C36 C -0.3786(11) 0.9854(9) 0.2361(5) 0.119(4) Uani 1 1 d . . . . .
H36A H -0.464389 1.028960 0.246974 0.178 Uiso 1 1 calc GR . . . .
H36B H -0.355059 0.944219 0.274102 0.178 Uiso 1 1 calc GR . . . .
H36C H -0.373445 0.934737 0.205248 0.178 Uiso 1 1 calc GR . . . .
C34 C -0.1640(12) 0.9816(10) 0.2868(6) 0.139(5) Uani 1 1 d . . . . .
H34A H -0.213859 1.010357 0.326528 0.209 Uiso 1 1 calc GR . . . .
H34B H -0.074847 0.971616 0.286044 0.209 Uiso 1 1 calc GR . . . .
H34C H -0.181599 0.911445 0.282948 0.209 Uiso 1 1 calc GR . . . .
Cl1 Cl 0.75026(12) 0.29942(10) 0.01674(6) 0.0454(3) Uani 1 1 d . . . . .
H1 H 0.646(6) 0.723(5) 0.103(3) 0.046(18) Uiso 1 1 d . . . . .
H3 H 0.616(6) 0.424(5) 0.087(3) 0.05(2) Uiso 1 1 d . . . . .
H2 H 0.334(6) 0.653(5) 0.069(3) 0.046(17) Uiso 1 1 d . . . . .

loop_
_atom_site_aniso_label
_atom_site_aniso_U_11
_atom_site_aniso_U_22
_atom_site_aniso_U_33
_atom_site_aniso_U_23
_atom_site_aniso_U_13
_atom_site_aniso_U_12
Zr2 0.0377(2) 0.0347(2) 0.0265(2) 0.00052(17) -0.00976(17) -0.00842(18)
Zr1 0.0374(2) 0.0330(2) 0.0280(2) 0.00001(16) -0.01023(17) -0.00699(18)
Zr3 0.0440(3) 0.0326(2) 0.0339(2) -0.00175(18) -0.01642(19) -0.00440(19)
Co1 0.0346(4) 0.0359(4) 0.0239(4) -0.0006(3) -0.0067(3) -0.0072(4)
Cl2 0.0338(6) 0.0471(6) 0.0365(6) -0.0052(5) -0.0044(5) -0.0069(5)
O2 0.047(2) 0.0379(18) 0.0316(17) -0.0010(14) -0.0163(16) -0.0099(15)
O5 0.0412(18) 0.0378(17) 0.0352(17) -0.0074(14) -0.0148(14) -0.0027(14)
O10 0.0425(19) 0.0388(17) 0.0318(16) 0.0058(13) -0.0115(14) -0.0109(15)
O3 0.0396(18) 0.0400(18) 0.0280(17) -0.0054(14) -0.0087(14) -0.0083(15)
O1 0.045(2) 0.0364(18) 0.0312(17) 0.0044(14) -0.0119(15) -0.0111(16)
O9 0.0456(19) 0.0428(18) 0.0326(17) 0.0090(14) -0.0140(15) -0.0117(15)
O4 0.0396(17) 0.0325(16) 0.0292(15) -0.0013(12) -0.0103(13) -0.0070(13)
O8 0.0387(19) 0.053(2) 0.0382(18) -0.0072(16) -0.0069(15) -0.0054(16)
O7 0.044(2) 0.047(2) 0.045(2) -0.0051(16) -0.0115(16) -0.0005(16)
O6 0.053(2) 0.0408(18) 0.0376(18) -0.0088(15) -0.0186(16) -0.0021(16)
N2 0.045(2) 0.043(2) 0.0283(19) 0.0035(16) -0.0074(17) -0.0046(18)
O11 0.053(2) 0.058(2) 0.072(3) 0.001(2) -0.015(2) -0.021(2)
N4 0.050(3) 0.053(3) 0.059(3) -0.005(2) -0.019(2) -0.002(2)
N5 0.086(4) 0.064(3) 0.056(3) 0.011(3) -0.023(3) -0.019(3)
C22 0.038(3) 0.040(2) 0.034(2) -0.0042(19) -0.010(2) -0.008(2)
C16 0.037(3) 0.054(3) 0.037(3) -0.008(2) -0.012(2) -0.001(2)
C11 0.036(3) 0.063(3) 0.051(3) -0.018(3) -0.009(2) -0.006(2)
C15 0.040(3) 0.055(3) 0.056(3) 0.006(3) 0.001(2) -0.009(2)
C14 0.041(3) 0.059(4) 0.080(4) -0.026(3) -0.009(3) -0.017(3)
C13 0.038(3) 0.095(5) 0.041(3) 0.001(3) -0.017(2) -0.009(3)
C12 0.035(3) 0.047(3) 0.073(4) 0.009(3) -0.011(3) -0.004(2)
C29 0.045(3) 0.040(2) 0.030(2) 0.0005(19) -0.010(2) -0.008(2)
C28 0.045(3) 0.038(2) 0.027(2) 0.0019(18) -0.011(2) -0.005(2)
C25 0.046(3) 0.103(5) 0.064(4) -0.049(4) -0.018(3) 0.003(3)
N3 0.038(2) 0.050(2) 0.036(2) -0.0110(18) -0.0093(17) -0.0071(18)
C26 0.044(3) 0.042(3) 0.033(2) -0.005(2) -0.012(2) -0.004(2)
C27 0.044(3) 0.043(3) 0.038(3) -0.007(2) -0.013(2) -0.001(2)
C23 0.038(3) 0.043(3) 0.037(2) -0.006(2) -0.008(2) -0.011(2)
C24 0.045(3) 0.094(5) 0.061(4) -0.043(3) -0.024(3) 0.007(3)
C40 0.055(4) 0.097(5) 0.068(4) -0.009(4) -0.021(3) 0.011(4)
C17 0.038(3) 0.068(4) 0.047(3) -0.007(3) -0.017(2) 0.003(3)
C21 0.054(4) 0.074(4) 0.061(4) -0.019(3) -0.003(3) 0.008(3)
C20 0.062(4) 0.091(6) 0.078(5) -0.028(4) 0.011(4) 0.015(4)
N1 0.055(3) 0.111(5) 0.054(3) -0.015(3) 0.005(3) 0.009(3)
C19 0.052(4) 0.100(6) 0.058(4) -0.004(4) 0.000(3) -0.009(4)
C18 0.056(4) 0.081(4) 0.043(3) -0.011(3) -0.002(3) -0.012(3)
C39 0.051(3) 0.051(3) 0.064(4) 0.000(3) -0.016(3) -0.007(3)
C5 0.049(3) 0.049(3) 0.047(3) -0.003(2) -0.007(2) -0.024(2)
C1 0.060(3) 0.041(3) 0.046(3) 0.003(2) -0.023(3) -0.017(2)
C2 0.051(3) 0.041(3) 0.048(3) -0.010(2) -0.016(2) -0.013(2)
C3 0.060(3) 0.049(3) 0.034(2) -0.004(2) -0.012(2) -0.026(3)
C4 0.055(3) 0.043(3) 0.059(3) 0.005(2) -0.034(3) -0.012(2)
C30 0.069(4) 0.068(4) 0.054(3) 0.027(3) -0.033(3) -0.037(3)
C31 0.063(4) 0.065(4) 0.053(3) 0.025(3) -0.032(3) -0.032(3)
C8 0.054(3) 0.038(3) 0.072(4) 0.006(3) -0.018(3) 0.000(2)
C9 0.074(4) 0.037(3) 0.053(3) -0.004(2) -0.031(3) -0.002(3)
C10 0.053(3) 0.036(3) 0.074(4) 0.008(3) -0.026(3) -0.009(2)
C6 0.095(5) 0.032(3) 0.041(3) 0.003(2) -0.021(3) 0.001(3)
C7 0.069(4) 0.035(3) 0.077(4) 0.003(3) -0.048(3) -0.001(3)
C38 0.079(5) 0.080(5) 0.067(4) 0.007(4) -0.034(4) -0.036(4)
C32 0.052(4) 0.120(6) 0.074(5) 0.057(4) -0.033(3) -0.042(4)
O12 0.150(7) 0.172(8) 0.129(6) 0.060(6) -0.035(5) -0.090(6)
C41 0.070(5) 0.151(9) 0.088(6) -0.020(6) -0.024(4) -0.045(5)
C33 0.053(4) 0.114(6) 0.077(5) 0.054(4) -0.035(3) -0.037(4)
C37 0.122(8) 0.079(5) 0.072(5) 0.021(4) -0.023(5) 0.000(5)
C35 0.109(7) 0.106(7) 0.082(6) 0.032(5) -0.024(5) -0.023(6)
C36 0.157(10) 0.125(8) 0.095(7) 0.019(6) -0.033(7) -0.080(8)
C34 0.154(11) 0.140(10) 0.124(9) 0.059(8) -0.066(8) -0.035(8)
Cl1 0.0507(7) 0.0465(7) 0.0370(6) -0.0063(5) -0.0191(5) 0.0031(5)

loop_
_atom_type_symbol
_atom_type_description
_atom_type_scat_dispersion_real
_atom_type_scat_dispersion_imag
_atom_type_scat_source
C C 0.0033 0.0016 'International Tables Vol C Tables 4.2.6.8 and 6.1.1.4'
H H 0.0000 0.0000 'International Tables Vol C Tables 4.2.6.8 and 6.1.1.4'
Cl Cl 0.1484 0.1585 'International Tables Vol C Tables 4.2.6.8 and 6.1.1.4'
Co Co 0.3494 0.9721 'International Tables Vol C Tables 4.2.6.8 and 6.1.1.4'
N N 0.0061 0.0033 'International Tables Vol C Tables 4.2.6.8 and 6.1.1.4'
O O 0.0106 0.0060 'International Tables Vol C Tables 4.2.6.8 and 6.1.1.4'
Zr Zr -2.9673 0.5597 'International Tables Vol C Tables 4.2.6.8 and 6.1.1.4'

loop_
_geom_angle_atom_site_label_1
_geom_angle_atom_site_label_2
_geom_angle_atom_site_label_3
_geom_angle
_geom_angle_site_symmetry_1
_geom_angle_site_symmetry_3
_geom_angle_publ_flag
Zr3 Zr2 Zr1 60.066(13) . . ?
O2 Zr2 Zr1 85.65(10) . . ?
O2 Zr2 Zr3 37.71(9) . . ?
O2 Zr2 O3 91.81(13) . . ?
O2 Zr2 O9 152.65(13) . . ?
O2 Zr2 O8 86.74(14) . . ?
O2 Zr2 C5 109.09(16) . . ?
O2 Zr2 C1 133.09(15) . . ?
O2 Zr2 C2 115.05(15) . . ?
O2 Zr2 C3 84.06(15) . . ?
O2 Zr2 C4 81.21(15) . . ?
O3 Zr2 Zr1 37.74(9) . . ?
O3 Zr2 Zr3 86.09(9) . . ?
O3 Zr2 O9 84.97(13) . . ?
O3 Zr2 O8 151.53(13) . . ?
O3 Zr2 C5 133.03(16) . . ?
O3 Zr2 C1 104.80(16) . . ?
O3 Zr2 C2 80.21(16) . . ?
O3 Zr2 C3 90.14(16) . . ?
O3 Zr2 C4 122.07(17) . . ?
O9 Zr2 Zr1 75.23(9) . . ?
O9 Zr2 Zr3 114.94(9) . . ?
O9 Zr2 C5 92.49(15) . . ?
O9 Zr2 C1 73.59(15) . . ?
O9 Zr2 C2 91.20(15) . . ?
O9 Zr2 C3 123.02(15) . . ?
O9 Zr2 C4 123.24(15) . . ?
O4 Zr2 Zr1 35.83(9) . . ?
O4 Zr2 Zr3 36.61(8) . . ?
O4 Zr2 O2 73.53(12) . . ?
O4 Zr2 O3 72.97(13) . . ?
O4 Zr2 O9 79.59(12) . . ?
O4 Zr2 O8 79.40(13) . . ?
O4 Zr2 C5 152.48(16) . . ?
O4 Zr2 C1 153.18(14) . . ?
O4 Zr2 C2 152.23(16) . . ?
O4 Zr2 C3 151.12(14) . . ?
O4 Zr2 C4 151.27(15) . . ?
O8 Zr2 Zr1 113.89(9) . . ?
O8 Zr2 Zr3 75.47(10) . . ?
O8 Zr2 O9 83.46(13) . . ?
O8 Zr2 C5 73.50(16) . . ?
O8 Zr2 C1 96.72(17) . . ?
O8 Zr2 C2 125.88(16) . . ?
O8 Zr2 C3 117.91(16) . . ?
O8 Zr2 C4 85.82(17) . . ?
C5 Zr2 Zr1 164.30(13) . . ?
C5 Zr2 Zr3 135.37(13) . . ?
C1 Zr2 Zr1 132.82(13) . . ?
C1 Zr2 Zr3 167.09(13) . . ?
C1 Zr2 C5 31.84(18) . . ?
C2 Zr2 Zr1 116.52(13) . . ?
C2 Zr2 Zr3 149.29(12) . . ?
C2 Zr2 C5 52.91(18) . . ?
C2 Zr2 C1 31.93(17) . . ?
C2 Zr2 C4 53.20(18) . . ?
C3 Zr2 Zr1 126.30(13) . . ?
C3 Zr2 Zr3 121.29(12) . . ?
C3 Zr2 C5 52.80(17) . . ?
C3 Zr2 C1 53.05(17) . . ?
C3 Zr2 C2 32.46(17) . . ?
C3 Zr2 C4 32.08(19) . . ?
C4 Zr2 Zr1 155.66(14) . . ?
C4 Zr2 Zr3 115.71(12) . . ?
C4 Zr2 C5 31.55(17) . . ?
C4 Zr2 C1 52.65(17) . . ?
Zr3 Zr1 Zr2 59.763(14) . . ?
O5 Zr1 Zr2 114.71(9) . . ?
O5 Zr1 Zr3 76.47(8) . . ?
O5 Zr1 C11 127.74(15) . . ?
O5 Zr1 C15 105.48(17) . . ?
O5 Zr1 C14 76.39(17) . . ?
O5 Zr1 C13 78.44(17) . . ?
O5 Zr1 C12 109.24(18) . . ?
O10 Zr1 Zr2 75.82(9) . . ?
O10 Zr1 Zr3 114.89(9) . . ?
O10 Zr1 O5 82.81(12) . . ?
O10 Zr1 C11 104.36(16) . . ?
O10 Zr1 C15 127.99(16) . . ?
O10 Zr1 C14 111.89(18) . . ?
O10 Zr1 C13 80.71(17) . . ?
O10 Zr1 C12 75.86(16) . . ?
O3 Zr1 Zr2 37.86(10) . . ?
O3 Zr1 Zr3 85.91(10) . . ?
O3 Zr1 O5 152.44(13) . . ?
O3 Zr1 O10 85.71(12) . . ?
O3 Zr1 C11 79.41(16) . . ?
O3 Zr1 C15 101.34(18) . . ?
O3 Zr1 C14 131.17(17) . . ?
O3 Zr1 C13 124.21(19) . . ?
O3 Zr1 C12 91.97(18) . . ?
O1 Zr1 Zr2 87.26(10) . . ?
O1 Zr1 Zr3 37.95(10) . . ?
O1 Zr1 O5 84.93(12) . . ?
O1 Zr1 O10 152.53(14) . . ?
O1 Zr1 O3 94.14(13) . . ?
O1 Zr1 C11 102.60(17) . . ?
O1 Zr1 C15 79.03(17) . . ?
O1 Zr1 C14 88.78(19) . . ?
O1 Zr1 C13 120.62(18) . . ?
O1 Zr1 C12 131.53(17) . . ?
O4 Zr1 Zr2 35.97(8) . . ?
O4 Zr1 Zr3 36.31(8) . . ?
O4 Zr1 O5 80.13(12) . . ?
O4 Zr1 O10 79.86(12) . . ?
O4 Zr1 O3 73.21(13) . . ?
O4 Zr1 O1 73.87(13) . . ?
O4 Zr1 C11 151.95(15) . . ?
O4 Zr1 C15 151.75(16) . . ?
O4 Zr1 C14 151.90(16) . . ?
O4 Zr1 C13 152.61(16) . . ?
O4 Zr1 C12 152.42(15) . . ?
C11 Zr1 Zr2 117.24(12) . . ?
C11 Zr1 Zr3 136.75(14) . . ?
C15 Zr1 Zr2 136.04(15) . . ?
C15 Zr1 Zr3 116.97(13) . . ?
C15 Zr1 C11 31.28(18) . . ?
C14 Zr1 Zr2 167.79(15) . . ?
C14 Zr1 Zr3 121.36(15) . . ?
C14 Zr1 C11 52.59(18) . . ?
C14 Zr1 C15 31.8(2) . . ?
C14 Zr1 C12 53.1(2) . . ?
C13 Zr1 Zr2 150.98(16) . . ?
C13 Zr1 Zr3 148.16(16) . . ?
C13 Zr1 C11 52.97(19) . . ?
C13 Zr1 C15 52.59(19) . . ?
C13 Zr1 C14 32.0(2) . . ?
C13 Zr1 C12 32.2(2) . . ?
C12 Zr1 Zr2 123.17(14) . . ?
C12 Zr1 Zr3 168.78(14) . . ?
C12 Zr1 C11 32.23(19) . . ?
C12 Zr1 C15 52.66(18) . . ?
Zr2 Zr3 Zr1 60.171(13) . . ?
O2 Zr3 Zr2 37.65(9) . . ?
O2 Zr3 Zr1 85.69(10) . . ?
O2 Zr3 O1 93.76(14) . . ?
O2 Zr3 O7 86.58(14) . . ?
O2 Zr3 O6 151.76(13) . . ?
O2 Zr3 C8 106.77(18) . . ?
O2 Zr3 C9 133.10(16) . . ?
O2 Zr3 C10 119.09(17) . . ?
O2 Zr3 C6 87.36(17) . . ?
O2 Zr3 C7 80.70(16) . . ?
O1 Zr3 Zr2 87.48(9) . . ?
O1 Zr3 Zr1 37.77(9) . . ?
O1 Zr3 O7 151.30(13) . . ?
O1 Zr3 O6 82.94(13) . . ?
O1 Zr3 C8 132.98(17) . . ?
O1 Zr3 C9 106.12(18) . . ?
O1 Zr3 C10 80.43(17) . . ?
O1 Zr3 C6 87.96(19) . . ?
O1 Zr3 C7 119.58(19) . . ?
O4 Zr3 Zr2 36.43(8) . . ?
O4 Zr3 Zr1 36.00(9) . . ?
O4 Zr3 O2 73.29(13) . . ?
O4 Zr3 O1 73.37(13) . . ?
O4 Zr3 O7 79.31(13) . . ?
O4 Zr3 O6 78.93(12) . . ?
O4 Zr3 C8 152.68(17) . . ?
O4 Zr3 C9 152.82(15) . . ?
O4 Zr3 C10 151.92(16) . . ?
O4 Zr3 C6 151.76(17) . . ?
O4 Zr3 C7 151.90(16) . . ?
O7 Zr3 Zr2 75.35(10) . . ?
O7 Zr3 Zr1 113.92(9) . . ?
O7 Zr3 C8 73.46(17) . . ?
O7 Zr3 C9 94.15(18) . . ?
O7 Zr3 C10 124.16(17) . . ?
O7 Zr3 C6 120.69(19) . . ?
O7 Zr3 C7 88.84(19) . . ?
O6 Zr3 Zr2 114.11(9) . . ?
O6 Zr3 Zr1 74.53(9) . . ?
O6 Zr3 O7 83.38(14) . . ?
O6 Zr3 C8 95.55(18) . . ?
O6 Zr3 C9 74.10(15) . . ?
O6 Zr3 C10 88.14(17) . . ?
O6 Zr3 C6 120.39(17) . . ?
O6 Zr3 C7 125.24(17) . . ?
C8 Zr3 Zr2 133.52(14) . . ?
C8 Zr3 Zr1 166.25(14) . . ?
C9 Zr3 Zr2 165.24(14) . . ?
C9 Zr3 Zr1 134.52(14) . . ?
C9 Zr3 C8 31.76(19) . . ?
C10 Zr3 Zr2 153.24(15) . . ?
C10 Zr3 Zr1 116.51(14) . . ?
C10 Zr3 C8 52.6(2) . . ?
C10 Zr3 C9 31.4(2) . . ?
C10 Zr3 C7 53.22(19) . . ?
C6 Zr3 Zr2 124.19(14) . . ?
C6 Zr3 Zr1 124.32(16) . . ?
C6 Zr3 C8 52.5(2) . . ?
C6 Zr3 C9 52.44(19) . . ?
C6 Zr3 C10 32.4(2) . . ?
C6 Zr3 C7 32.1(2) . . ?
C7 Zr3 Zr2 115.93(13) . . ?
C7 Zr3 Zr1 152.74(17) . . ?
C7 Zr3 C8 31.5(2) . . ?
C7 Zr3 C9 52.48(18) . . ?
Cl2 Co1 Cl2 180.0 2_676 . ?
N2 Co1 Cl2 90.16(11) 1_565 2_676 ?
N2 Co1 Cl2 90.16(11) 2_666 . ?
N2 Co1 Cl2 89.84(11) 1_565 . ?
N2 Co1 Cl2 89.84(11) 2_666 2_676 ?
N2 Co1 N2 180.0 2_666 1_565 ?
N3 Co1 Cl2 90.4(3) 2_676 . ?
N3 Co1 Cl2 89.65(8) . . ?
N3 Co1 Cl2 90.35(8) . 2_676 ?
N3 Co1 Cl2 89.6(3) 2_676 2_676 ?
N3 Co1 N2 91.47(14) . 1_565 ?
N3 Co1 N2 88.53(14) . 2_666 ?
N3 Co1 N2 88.5(3) 2_676 1_565 ?
N3 Co1 N2 91.5(3) 2_676 2_666 ?
N3 Co1 N3 180.0(4) 2_676 . ?
Zr2 O2 Zr3 104.64(15) . . ?
C22 O5 Zr1 128.3(3) . . ?
C28 O10 Zr1 130.1(3) . . ?
Zr1 O3 Zr2 104.40(16) . . ?
Zr1 O1 Zr3 104.28(16) . . ?
C28 O9 Zr2 131.4(3) . . ?
Zr2 O4 Zr3 106.96(13) . . ?
Zr1 O4 Zr2 108.19(14) . . ?
Zr1 O4 Zr3 107.69(14) . . ?
C16 O8 Zr2 130.2(3) . . ?
C16 O7 Zr3 130.3(3) . . ?
C22 O6 Zr3 133.7(3) . . ?
C31 N2 Co1 121.2(3) . 1_545 ?
C31 N2 C32 115.5(4) . . ?
C32 N2 Co1 123.1(4) . 1_545 ?
C39 N4 C40 125.8(5) . . ?
C39 N4 C38 120.5(6) . . ?
C38 N4 C40 113.6(5) . . ?
C37 N5 C36 114.2(7) . . ?
C35 N5 C37 121.9(7) . . ?
C35 N5 C36 123.9(7) . . ?
O5 C22 O6 126.9(4) . . ?
O5 C22 C23 118.7(4) . . ?
O6 C22 C23 114.4(4) . . ?
O8 C16 C17 117.3(5) . . ?
O7 C16 O8 125.7(5) . . ?
O7 C16 C17 117.0(4) . . ?
C15 C11 Zr1 74.1(3) . . ?
C15 C11 C12 107.8(5) . . ?
C12 C11 Zr1 72.8(3) . . ?
C11 C15 Zr1 74.6(3) . . ?
C11 C15 C14 109.1(5) . . ?
C14 C15 Zr1 73.4(3) . . ?
C15 C14 Zr1 74.9(3) . . ?
C13 C14 Zr1 73.2(3) . . ?
C13 C14 C15 107.6(5) . . ?
C14 C13 Zr1 74.8(3) . . ?
C14 C13 C12 108.5(5) . . ?
C12 C13 Zr1 74.6(3) . . ?
C11 C12 Zr1 75.0(3) . . ?
C13 C12 Zr1 73.1(3) . . ?
C13 C12 C11 107.0(5) . . ?
C30 C29 C28 122.4(5) . . ?
C30 C29 C33 116.6(5) . . ?
C33 C29 C28 120.9(5) . . ?
O10 C28 C29 116.5(4) . . ?
O9 C28 O10 127.0(4) . . ?
O9 C28 C29 116.5(4) . . ?
N3 C25 C24 120.0 . . ?
C25 N3 Co1 116.96(15) . . ?
C26 N3 Co1 121.65(15) . . ?
C26 N3 C25 120.0 . . ?
N3 C26 C27 120.0 . . ?
C23 C27 C26 120.0 . . ?
C27 C23 C22 121.7(3) . . ?
C27 C23 C24 120.0 . . ?
C24 C23 C22 117.9(3) . . ?
C23 C24 C25 120.0 . . ?
C21 C17 C16 120.1(3) . . ?
C21 C17 C18 120.0 . . ?
C18 C17 C16 119.9(3) . . ?
C17 C21 C20 120.0 . . ?
N1 C20 C21 120.0 . . ?
C19 N1 C20 120.0 . . ?
N1 C19 C18 120.0 . . ?
C19 C18 C17 120.0 . . ?
O11 C39 N4 121.5(6) . . ?
O11 C39 C41 120.1(6) . . ?
N4 C39 C41 118.4(6) . . ?
C1 C5 Zr2 73.5(3) . . ?
C4 C5 Zr2 73.5(3) . . ?
C4 C5 C1 108.1(5) . . ?
C5 C1 Zr2 74.7(3) . . ?
C2 C1 Zr2 73.7(3) . . ?
C2 C1 C5 108.5(5) . . ?
C1 C2 Zr2 74.4(3) . . ?
C1 C2 C3 107.3(5) . . ?
C3 C2 Zr2 73.5(3) . . ?
C2 C3 Zr2 74.1(3) . . ?
C4 C3 Zr2 74.4(3) . . ?
C4 C3 C2 107.6(5) . . ?
C5 C4 Zr2 75.0(3) . . ?
C5 C4 C3 108.5(5) . . ?
C3 C4 Zr2 73.5(3) . . ?
C29 C30 C31 119.9(5) . . ?
N2 C31 C30 123.8(5) . . ?
C9 C8 Zr3 73.9(3) . . ?
C7 C8 Zr3 73.3(3) . . ?
C7 C8 C9 108.1(6) . . ?
C8 C9 Zr3 74.3(3) . . ?
C10 C9 Zr3 73.4(3) . . ?
C10 C9 C8 108.8(5) . . ?
C9 C10 Zr3 75.3(3) . . ?
C9 C10 C6 107.4(6) . . ?
C6 C10 Zr3 73.4(3) . . ?
C10 C6 Zr3 74.3(3) . . ?
C7 C6 Zr3 74.6(3) . . ?
C7 C6 C10 108.0(6) . . ?
C8 C7 Zr3 75.2(3) . . ?
C8 C7 C6 107.8(5) . . ?
C6 C7 Zr3 73.3(3) . . ?
N2 C32 C33 123.8(6) . . ?
C29 C33 C32 120.0(6) . . ?
N5 C35 C34 120.0(9) . . ?
O12 C35 N5 118.6(8) . . ?
O12 C35 C34 121.4(10) . . ?

loop_
_geom_bond_atom_site_label_1
_geom_bond_atom_site_label_2
_geom_bond_distance
_geom_bond_site_symmetry_2
_geom_bond_publ_flag
Zr2 Zr1 3.3593(6) . ?
Zr2 Zr3 3.3455(6) . ?
Zr2 O2 2.112(3) . ?
Zr2 O3 2.128(4) . ?
Zr2 O9 2.212(3) . ?
Zr2 O4 2.077(3) . ?
Zr2 O8 2.198(4) . ?
Zr2 C5 2.563(5) . ?
Zr2 C1 2.548(5) . ?
Zr2 C2 2.540(5) . ?
Zr2 C3 2.532(5) . ?
Zr2 C4 2.544(5) . ?
Zr1 Zr3 3.3557(7) . ?
Zr1 O5 2.233(3) . ?
Zr1 O10 2.212(3) . ?
Zr1 O3 2.123(3) . ?
Zr1 O1 2.121(3) . ?
Zr1 O4 2.070(3) . ?
Zr1 C11 2.557(5) . ?
Zr1 C15 2.550(5) . ?
Zr1 C14 2.532(5) . ?
Zr1 C13 2.511(5) . ?
Zr1 C12 2.530(5) . ?
Zr3 O2 2.115(3) . ?
Zr3 O1 2.130(4) . ?
Zr3 O4 2.086(3) . ?
Zr3 O7 2.202(4) . ?
Zr3 O6 2.177(3) . ?
Zr3 C8 2.561(5) . ?
Zr3 C9 2.557(5) . ?
Zr3 C10 2.533(5) . ?
Zr3 C6 2.521(5) . ?
Zr3 C7 2.538(5) . ?
Co1 Cl2 2.4208(12) 2_676 ?
Co1 Cl2 2.4208(12) . ?
Co1 N2 2.241(4) 2_666 ?
Co1 N2 2.241(4) 1_565 ?
Co1 N3 2.212(2) 2_676 ?
Co1 N3 2.212(2) . ?
O5 C22 1.256(6) . ?
O10 C28 1.269(6) . ?
O9 C28 1.249(6) . ?
O8 C16 1.260(6) . ?
O7 C16 1.255(6) . ?
O6 C22 1.264(6) . ?
N2 C31 1.307(7) . ?
N2 C32 1.333(7) . ?
O11 C39 1.220(7) . ?
N4 C40 1.513(9) . ?
N4 C39 1.308(8) . ?
N4 C38 1.464(8) . ?
N5 C37 1.429(9) . ?
N5 C35 1.297(11) . ?
N5 C36 1.478(10) . ?
C22 C23 1.511(5) . ?
C16 C17 1.495(6) . ?
C11 C15 1.377(8) . ?
C11 C12 1.412(8) . ?
C15 C14 1.390(9) . ?
C14 C13 1.389(9) . ?
C13 C12 1.400(9) . ?
C29 C28 1.515(6) . ?
C29 C30 1.360(7) . ?
C29 C33 1.361(8) . ?
C25 N3 1.3900 . ?
C25 C24 1.3900 . ?
N3 C26 1.3900 . ?
C26 C27 1.3900 . ?
C27 C23 1.3900 . ?
C23 C24 1.3900 . ?
C17 C21 1.3900 . ?
C17 C18 1.3900 . ?
C21 C20 1.3900 . ?
C20 N1 1.3900 . ?
N1 C19 1.3900 . ?
C19 C18 1.3900 . ?
C39 C41 1.515(9) . ?
C5 C1 1.402(8) . ?
C5 C4 1.388(7) . ?
C1 C2 1.399(8) . ?
C2 C3 1.418(8) . ?
C3 C4 1.403(8) . ?
C30 C31 1.384(7) . ?
C8 C9 1.400(9) . ?
C8 C7 1.383(9) . ?
C9 C10 1.375(9) . ?
C10 C6 1.409(9) . ?
C6 C7 1.399(9) . ?
C32 C33 1.365(8) . ?
O12 C35 1.272(11) . ?
C35 C34 1.529(12) . ?

loop_
_geom_torsion_atom_site_label_1
_geom_torsion_atom_site_label_2
_geom_torsion_atom_site_label_3
_geom_torsion_atom_site_label_4
_geom_torsion
_geom_torsion_site_symmetry_1
_geom_torsion_site_symmetry_2
_geom_torsion_site_symmetry_3
_geom_torsion_site_symmetry_4
_geom_torsion_publ_flag
Zr2 O9 C28 O10 -9.5(8) . . . . ?
Zr2 O9 C28 C29 174.1(3) . . . . ?
Zr2 O8 C16 O7 21.7(8) . . . . ?
Zr2 O8 C16 C17 -160.1(3) . . . . ?
Zr2 C5 C1 C2 -66.5(4) . . . . ?
Zr2 C5 C4 C3 66.4(4) . . . . ?
Zr2 C1 C2 C3 -66.6(3) . . . . ?
Zr2 C2 C3 C4 -67.4(4) . . . . ?
Zr2 C3 C4 C5 -67.4(4) . . . . ?
Zr1 O5 C22 O6 -4.5(7) . . . . ?
Zr1 O5 C22 C23 175.4(3) . . . . ?
Zr1 O10 C28 O9 8.6(8) . . . . ?
Zr1 O10 C28 C29 -175.0(3) . . . . ?
Zr1 C11 C15 C14 65.8(4) . . . . ?
Zr1 C11 C12 C13 -66.6(4) . . . . ?
Zr1 C15 C14 C13 66.4(4) . . . . ?
Zr1 C14 C13 C12 67.7(4) . . . . ?
Zr1 C13 C12 C11 67.9(4) . . . . ?
Zr3 O7 C16 O8 -21.9(8) . . . . ?
Zr3 O7 C16 C17 159.9(3) . . . . ?
Zr3 O6 C22 O5 6.1(8) . . . . ?
Zr3 O6 C22 C23 -173.7(3) . . . . ?
Zr3 C8 C9 C10 65.8(4) . . . . ?
Zr3 C8 C7 C6 -66.6(4) . . . . ?
Zr3 C9 C10 C6 66.9(4) . . . . ?
Zr3 C10 C6 C7 67.6(4) . . . . ?
Zr3 C6 C7 C8 67.9(4) . . . . ?
Co1 N2 C31 C30 170.6(5) 1_545 . . . ?
Co1 N2 C32 C33 -168.6(7) 1_545 . . . ?
Co1 N3 C26 C27 -166.1(2) . . . . ?
O5 C22 C23 C27 16.1(6) . . . . ?
O5 C22 C23 C24 -171.6(3) . . . . ?
O8 C16 C17 C21 175.4(4) . . . . ?
O8 C16 C17 C18 -3.4(6) . . . . ?
O7 C16 C17 C21 -6.3(6) . . . . ?
O7 C16 C17 C18 174.9(4) . . . . ?
O6 C22 C23 C27 -164.1(3) . . . . ?
O6 C22 C23 C24 8.3(5) . . . . ?
N2 C32 C33 C29 -3.1(14) . . . . ?
C22 C23 C24 C25 -172.5(3) . . . . ?
C16 C17 C21 C20 -178.8(4) . . . . ?
C16 C17 C18 C19 178.8(4) . . . . ?
C11 C15 C14 Zr1 -66.7(4) . . . . ?
C11 C15 C14 C13 -0.2(7) . . . . ?
C15 C11 C12 Zr1 66.4(4) . . . . ?
C15 C11 C12 C13 -0.2(6) . . . . ?
C15 C14 C13 Zr1 -67.6(4) . . . . ?
C15 C14 C13 C12 0.1(7) . . . . ?
C14 C13 C12 Zr1 -67.8(4) . . . . ?
C14 C13 C12 C11 0.1(6) . . . . ?
C12 C11 C15 Zr1 -65.5(4) . . . . ?
C12 C11 C15 C14 0.3(6) . . . . ?
C29 C30 C31 N2 -0.7(11) . . . . ?
C28 C29 C30 C31 -177.9(6) . . . . ?
C28 C29 C33 C32 179.6(7) . . . . ?
C25 N3 C26 C27 0.0 . . . . ?
N3 C25 C24 C23 0.0 . . . . ?
N3 C26 C27 C23 0.0 . . . . ?
C26 C27 C23 C22 172.2(4) . . . . ?
C26 C27 C23 C24 0.0 . . . . ?
C27 C23 C24 C25 0.0 . . . . ?
C24 C25 N3 Co1 166.8(2) . . . . ?
C24 C25 N3 C26 0.0 . . . . ?
C40 N4 C39 O11 179.9(6) . . . . ?
C40 N4 C39 C41 0.0(10) . . . . ?
C17 C21 C20 N1 0.0 . . . . ?
C21 C17 C18 C19 0.0 . . . . ?
C21 C20 N1 C19 0.0 . . . . ?
C20 N1 C19 C18 0.0 . . . . ?
N1 C19 C18 C17 0.0 . . . . ?
C18 C17 C21 C20 0.0 . . . . ?
C5 C1 C2 Zr2 67.1(4) . . . . ?
C5 C1 C2 C3 0.5(6) . . . . ?
C1 C5 C4 Zr2 -65.9(4) . . . . ?
C1 C5 C4 C3 0.5(6) . . . . ?
C1 C2 C3 Zr2 67.2(3) . . . . ?
C1 C2 C3 C4 -0.2(6) . . . . ?
C2 C3 C4 Zr2 67.2(3) . . . . ?
C2 C3 C4 C5 -0.2(6) . . . . ?
C4 C5 C1 Zr2 65.9(4) . . . . ?
C4 C5 C1 C2 -0.6(6) . . . . ?
C30 C29 C28 O10 -3.6(8) . . . . ?
C30 C29 C28 O9 173.2(5) . . . . ?
C30 C29 C33 C32 -2.8(12) . . . . ?
C31 N2 C32 C33 6.9(12) . . . . ?
C8 C9 C10 Zr3 -66.4(4) . . . . ?
C8 C9 C10 C6 0.4(6) . . . . ?
C9 C8 C7 Zr3 66.3(4) . . . . ?
C9 C8 C7 C6 -0.3(6) . . . . ?
C9 C10 C6 Zr3 -68.2(4) . . . . ?
C9 C10 C6 C7 -0.6(6) . . . . ?
C10 C6 C7 Zr3 -67.3(4) . . . . ?
C10 C6 C7 C8 0.6(6) . . . . ?
C7 C8 C9 Zr3 -65.9(4) . . . . ?
C7 C8 C9 C10 -0.1(6) . . . . ?
C38 N4 C39 O11 3.7(9) . . . . ?
C38 N4 C39 C41 -176.3(7) . . . . ?
C32 N2 C31 C30 -5.0(10) . . . . ?
C33 C29 C28 O10 173.8(6) . . . . ?
C33 C29 C28 O9 -9.4(8) . . . . ?
C33 C29 C30 C31 4.6(10) . . . . ?
C37 N5 C35 O12 2.2(15) . . . . ?
C37 N5 C35 C34 -178.6(10) . . . . ?
C36 N5 C35 O12 -174.3(10) . . . . ?
C36 N5 C35 C34 4.8(16) . . . . ?

loop_
_platon_squeeze_void_nr
_platon_squeeze_void_average_x
_platon_squeeze_void_average_y
_platon_squeeze_void_average_z
_platon_squeeze_void_volume
_platon_squeeze_void_count_electrons
_platon_squeeze_void_content
1 -0.012 0.032 0.500 735 127 ' '
